data_4123445
loop_
_publ_author_name
'Zhang, Yue-Biao'
'Furukawa, Hiroyasu'
'Ko, Nakeun'
'Nie, Weixuan'
'Park, Hye Jeong'
'Okajima, Satoshi'
'Cordova, Kyle E.'
'Deng, Hexiang'
'Kim, Jaheon'
'Yaghi, Omar M.'

_publ_section_title
;
 Introduction of functionality, selection of topology, and enhancement of
 gas adsorption in multivariate metal-organic framework-177.
;
_journal_issue 7
_journal_name_full 'Journal of the American Chemical Society'
_journal_page_first 2641
_journal_page_last 2650
_journal_paper_doi 10.1021/ja512311a
_journal_volume 137
_journal_year 2015
_chemical_formula_sum 'C54 H36 N6 O13 Zn4'
_chemical_formula_weight 1238.37
_chemical_name_common MOF-177-J
_chemical_name_systematic
; 
 ? 
;
_space_group_IT_number 163
_symmetry_cell_setting trigonal
_symmetry_Int_Tables_number 163
_symmetry_space_group_name_Hall '-P 3 2c'
_symmetry_space_group_name_H-M 'P -3 1 c'
_atom_sites_solution_hydrogens geom
_atom_sites_solution_primary direct
_atom_sites_solution_secondary difmap
_audit_creation_method SHELXL-97
_cell_angle_alpha 90.00
_cell_angle_beta 90.00
_cell_angle_gamma 120.00
_cell_formula_units_Z 8
_cell_length_a 37.149(5)
_cell_length_b 37.149(5)
_cell_length_c 30.032(7)
_cell_measurement_temperature 223(2)
_cell_volume 35893(11)
_computing_cell_refinement HKL3000
_computing_data_collection 'PAL ADSC Quantum-210 ADX Program'
_computing_data_reduction HKL3000
_computing_molecular_graphics 'Bruker XP'
_computing_publication_material 'Bruker XCIF'
_computing_structure_refinement 'SHELXL-97 (Sheldrick, 1997)'
_computing_structure_solution 'SHELXS-97 (Sheldrick, 1990)'
_diffrn_ambient_temperature 223(2)
_diffrn_measured_fraction_theta_full 0.999
_diffrn_measured_fraction_theta_max 0.999
_diffrn_measurement_device_type 'ADSC Q210 CCD area detector'
_diffrn_measurement_method '\w scans'
_diffrn_radiation_monochromator 'Si(111) double crystal monochromator'
_diffrn_radiation_source 'PLSII 2D bending magnet'
_diffrn_radiation_wavelength 0.90000
_diffrn_reflns_av_R_equivalents 0.0316
_diffrn_reflns_av_sigmaI/netI 0.0471
_diffrn_reflns_limit_h_max 37
_diffrn_reflns_limit_h_min 0
_diffrn_reflns_limit_k_max 0
_diffrn_reflns_limit_k_min -31
_diffrn_reflns_limit_l_max 30
_diffrn_reflns_limit_l_min -30
_diffrn_reflns_number 24614
_diffrn_reflns_theta_full 26.74
_diffrn_reflns_theta_max 26.74
_diffrn_reflns_theta_min 1.90
_exptl_absorpt_coefficient_mu 1.022
_exptl_absorpt_correction_type none
_exptl_crystal_colour 'light yellow'
_exptl_crystal_density_diffrn 0.458
_exptl_crystal_density_method 'not measured'
_exptl_crystal_description plate
_exptl_crystal_F_000 5008
_exptl_crystal_size_max 0.30
_exptl_crystal_size_mid 0.30
_exptl_crystal_size_min 0.20
_platon_squeeze_details
;
;
_refine_diff_density_max 0.352
_refine_diff_density_min -0.282
_refine_diff_density_rms 0.041
_refine_ls_extinction_coef 0.00067(12)
_refine_ls_extinction_expression Fc^*^=kFc[1+0.001xFc^2^\l^3^/sin(2\q)]^-1/4^
_refine_ls_extinction_method SHELXL
_refine_ls_goodness_of_fit_ref 0.899
_refine_ls_hydrogen_treatment mixed
_refine_ls_matrix_type full
_refine_ls_number_parameters 734
_refine_ls_number_reflns 12535
_refine_ls_number_restraints 729
_refine_ls_restrained_S_all 0.907
_refine_ls_R_factor_all 0.1023
_refine_ls_R_factor_gt 0.0812
_refine_ls_shift/su_max 0.001
_refine_ls_shift/su_mean 0.000
_refine_ls_structure_factor_coef Fsqd
_refine_ls_weighting_details 'calc w=1/[\s^2^(Fo^2^)+(0.1770P)^2^+0.0000P] where P=(Fo^2^+2Fc^2^)/3'
_refine_ls_weighting_scheme calc
_refine_ls_wR_factor_gt 0.2196
_refine_ls_wR_factor_ref 0.2367
_reflns_number_gt 6990
_reflns_number_total 12535
_reflns_threshold_expression >2sigma(I)
_cod_data_source_file ja512311a_si_009.cif
_cod_data_source_block MOF-177-J
_cod_depositor_comments 'Adding full bibliography for 4123443--4123455.cif.'
_cod_database_code 4123445

loop_
_symmetry_equiv_pos_as_xyz
'x, y, z'
'-y, x-y, z'
'-x+y, -x, z'
'-y, -x, -z+1/2'
'-x+y, y, -z+1/2'
'x, x-y, -z+1/2'
'-x, -y, -z'
'y, -x+y, -z'
'x-y, x, -z'
'y, x, z-1/2'
'x-y, -y, z-1/2'
'-x, -x+y, z-1/2'

loop_
_atom_site_label
_atom_site_type_symbol
_atom_site_fract_x
_atom_site_fract_y
_atom_site_fract_z
_atom_site_U_iso_or_equiv
_atom_site_adp_type
_atom_site_occupancy
_atom_site_symmetry_multiplicity
_atom_site_calc_flag
_atom_site_refinement_flags
_atom_site_disorder_assembly
_atom_site_disorder_group
Zn1 Zn 0.62130(3) 0.28145(3) 0.22538(4) 0.1317(4) Uani 0.50 1 d P . .
Zn2 Zn 0.6667 0.3333 0.30918(7) 0.1322(7) Uani 0.50 3 d SP . .
Zn3 Zn 0.15570(3) 0.29487(3) 0.19874(3) 0.1071(4) Uani 0.50 1 d P . .
Zn4 Zn 0.22413(3) 0.36535(2) 0.25998(3) 0.0956(3) Uani 0.50 1 d P . .
Zn3' Zn 0.20798(4) 0.37232(3) 0.20493(4) 0.1364(5) Uani 0.50 1 d P . .
Zn4' Zn 0.11410(3) 0.30314(3) 0.22391(3) 0.1178(4) Uani 0.50 1 d P . .
O1C O 0.16661(4) 0.33323(9) 0.2500 0.0942(9) Uani 1 2 d SU . .
O2C O 0.6667 0.3333 0.2500 0.0983(17) Uani 1 6 d SU . .
O1 O 0.3652(3) 0.2367(2) -0.1772(2) 0.177(3) Uani 0.50 1 d PDU B .
O1' O 0.3590(3) 0.1814(3) -0.1504(2) 0.170(3) Uani 0.50 1 d PDU B .
O2 O 0.3176(3) 0.1755(3) -0.1477(3) 0.158(2) Uani 0.50 1 d PDU B .
O2' O 0.3197(2) 0.2093(3) -0.1639(2) 0.130(2) Uani 0.50 1 d PDU B .
O3 O 0.5828(3) 0.3293(4) 0.2294(3) 0.204(4) Uani 0.50 1 d PDU . .
O3' O 0.6076(2) 0.3597(2) 0.1993(5) 0.166(4) Uani 0.50 1 d PDU . .
O4 O 0.6144(3) 0.3328(4) 0.1670(3) 0.192(4) Uani 0.50 1 d PDU . .
O4' O 0.5878(3) 0.2933(3) 0.1849(3) 0.165(3) Uani 0.50 1 d PDU . .
O5 O 0.2581(2) 0.3544(3) 0.2200(3) 0.113(2) Uani 0.50 1 d PDU A .
O5' O 0.2476(3) 0.3539(4) 0.1926(3) 0.153(3) Uani 0.50 1 d PDU A .
O6 O 0.20921(18) 0.29911(18) 0.18534(19) 0.1299(19) Uani 0.50 1 d PDU . .
O6' O 0.2319(2) 0.3020(2) 0.2398(2) 0.155(2) Uani 0.50 1 d PDU . .
C1 C 0.38699(13) 0.27733(15) 0.03630(10) 0.210(3) Uani 1 1 d GDU . .
C2 C 0.42453(12) 0.28385(17) 0.05470(14) 0.238(4) Uani 1 1 d GU A .
H2 H 0.4427 0.2777 0.0389 0.286 Uiso 1 1 calc R . .
C3 C 0.43310(11) 0.29953(18) 0.09672(14) 0.236(4) Uani 1 1 d GDU A .
C4 C 0.40497(14) 0.30671(17) 0.11978(10) 0.247(4) Uani 1 1 d GU A .
H4 H 0.4119 0.3181 0.1486 0.297 Uiso 1 1 calc R . .
C5 C 0.36712(12) 0.29775(15) 0.10195(13) 0.208(3) Uani 1 1 d GDU A .
C6 C 0.35883(10) 0.28491(15) 0.05830(13) 0.208(3) Uani 1 1 d GU A .
H6 H 0.3348 0.2814 0.0440 0.249 Uiso 1 1 calc R . .
C7 C 0.47324(18) 0.3067(2) 0.1182(2) 0.209(3) Uani 1 1 d DU A 1
C8 C 0.4831(4) 0.2756(4) 0.1165(4) 0.200(7) Uani 0.50 1 d PDU A 1
C9 C 0.5208(3) 0.2822(4) 0.1390(4) 0.191(6) Uani 0.50 1 d PDU A 1
H9 H 0.5286 0.2618 0.1371 0.229 Uiso 0.50 1 calc PR A 1
C10 C 0.54512(18) 0.3180(2) 0.1629(2) 0.175(2) Uani 1 1 d DU A 1
C11 C 0.5323(4) 0.3463(4) 0.1644(4) 0.178(6) Uani 0.50 1 d PDU A 1
H11 H 0.5479 0.3705 0.1814 0.214 Uiso 0.50 1 calc PR A 1
C12 C 0.4969(4) 0.3417(5) 0.1420(5) 0.200(6) Uani 0.50 1 d PDU A 1
H12 H 0.4898 0.3626 0.1436 0.241 Uiso 0.50 1 calc PR A 1
N8 N 0.4541(4) 0.2333(4) 0.1006(6) 0.360(9) Uani 0.50 1 d PDU A 1
H8A H 0.4293 0.2270 0.0916 0.433 Uiso 0.50 1 calc PR A 1
H8B H 0.4617 0.2146 0.1001 0.433 Uiso 0.50 1 calc PR A 1
C8' C 0.4692(3) 0.2868(5) 0.1582(5) 0.329(11) Uani 0.50 1 d PDU A 2
H8' H 0.4428 0.2690 0.1702 0.395 Uiso 0.50 1 calc PR A 2
C9' C 0.5059(2) 0.2935(7) 0.1814(5) 0.363(15) Uani 0.50 1 d PDU A 2
H9' H 0.5034 0.2812 0.2095 0.435 Uiso 0.50 1 calc PR A 2
C11' C 0.5493(3) 0.3380(6) 0.1226(5) 0.275(10) Uani 0.50 1 d PDU A 2
H11' H 0.5757 0.3543 0.1098 0.330 Uiso 0.50 1 calc PR A 2
C12' C 0.5135(4) 0.3337(7) 0.1008(5) 0.310(13) Uani 0.50 1 d PDU A 2
N12' N 0.5182(3) 0.3584(5) 0.0604(5) 0.402(11) Uani 0.50 1 d PDU A 2
H12A H 0.4963 0.3564 0.0474 0.482 Uiso 0.50 1 calc PR A 2
H12B H 0.5428 0.3750 0.0497 0.482 Uiso 0.50 1 calc PR A 2
C13 C 0.33672(18) 0.3064(2) 0.1272(2) 0.184(3) Uani 1 1 d DU A 3
C14 C 0.3493(3) 0.3448(3) 0.1482(3) 0.144(3) Uani 0.50 1 d PDU A 3
C15 C 0.3180(2) 0.3497(3) 0.1702(3) 0.134(3) Uani 0.50 1 d PDU A 3
H15 H 0.3248 0.3759 0.1817 0.161 Uiso 0.50 1 calc PR A 3
C16 C 0.27903(18) 0.3178(2) 0.1750(2) 0.158(2) Uani 1 1 d DU A 3
C17 C 0.2652(2) 0.2834(3) 0.1458(3) 0.128(3) Uani 0.50 1 d PDU A 3
H17 H 0.2367 0.2651 0.1413 0.154 Uiso 0.50 1 calc PR A 3
C18 C 0.2951(3) 0.2771(3) 0.1237(3) 0.152(4) Uani 0.50 1 d PDU A 3
H18 H 0.2867 0.2530 0.1066 0.182 Uiso 0.50 1 calc PR A 3
N14 N 0.3924(3) 0.3786(3) 0.1474(4) 0.275(6) Uani 0.50 1 d PDU A 3
H14A H 0.4113 0.3754 0.1337 0.330 Uiso 0.50 1 calc PR A 3
H14B H 0.3993 0.4020 0.1607 0.330 Uiso 0.50 1 calc PR A 3
C14' C 0.3198(3) 0.2829(3) 0.1693(5) 0.227(7) Uani 0.50 1 d PDU A 4
C15' C 0.2895(3) 0.2890(3) 0.1936(4) 0.196(5) Uani 0.50 1 d PDU A 4
H15' H 0.2775 0.2747 0.2202 0.235 Uiso 0.50 1 calc PR A 4
C17' C 0.2936(6) 0.3361(6) 0.1358(5) 0.251(9) Uani 0.50 1 d PDU A 4
H17' H 0.2834 0.3526 0.1236 0.301 Uiso 0.50 1 calc PR A 4
C18' C 0.3236(6) 0.3317(6) 0.1123(5) 0.284(11) Uani 0.50 1 d PDU A 4
H18' H 0.3347 0.3466 0.0857 0.341 Uiso 0.50 1 calc PR A 4
N14' N 0.3347(5) 0.2569(5) 0.1854(5) 0.447(14) Uani 0.50 1 d PDU A 4
H14C H 0.3256 0.2439 0.2106 0.537 Uiso 0.50 1 calc PR A 4
H14D H 0.3529 0.2538 0.1701 0.537 Uiso 0.50 1 calc PR A 4
C19 C 0.3725(2) 0.2575(3) -0.01066(17) 0.210(3) Uani 1 1 d DU B 5
C20 C 0.3383(4) 0.2186(4) -0.0183(3) 0.275(10) Uani 0.50 1 d PDU B 5
H20 H 0.3210 0.2022 0.0050 0.330 Uiso 0.50 1 calc PR B 5
C21 C 0.3306(4) 0.2047(4) -0.0631(2) 0.231(8) Uani 0.50 1 d PDU B 5
H21 H 0.3071 0.1788 -0.0692 0.277 Uiso 0.50 1 calc PR B 5
C22 C 0.35500(18) 0.2264(2) -0.09717(18) 0.165(2) Uani 1 1 d DU B 5
C23 C 0.3900(3) 0.2672(3) -0.0909(3) 0.190(5) Uani 0.50 1 d PDU B 5
H23 H 0.4069 0.2828 -0.1148 0.228 Uiso 0.50 1 calc PR B 5
C24 C 0.3979(4) 0.2832(3) -0.0456(4) 0.206(6) Uani 0.50 1 d PDU B 5
N24 N 0.4350(7) 0.3276(4) -0.0366(3) 0.561(19) Uani 0.50 1 d PDU B 5
H24A H 0.4405 0.3372 -0.0096 0.673 Uiso 0.50 1 calc PR B 5
H24B H 0.4501 0.3428 -0.0587 0.673 Uiso 0.50 1 calc PR B 5
C20' C 0.3561(3) 0.2732(4) -0.0414(3) 0.250(9) Uani 0.50 1 d PDU B 6
H20' H 0.3524 0.2957 -0.0339 0.300 Uiso 0.50 1 calc PR B 6
C21' C 0.3449(4) 0.2549(3) -0.0844(3) 0.160(4) Uani 0.50 1 d PDU B 6
H21' H 0.3304 0.2628 -0.1040 0.192 Uiso 0.50 1 calc PR B 6
C23' C 0.3661(5) 0.2059(4) -0.0649(2) 0.188(5) Uani 0.50 1 d PDU B 6
H23' H 0.3669 0.1818 -0.0726 0.225 Uiso 0.50 1 calc PR B 6
C24' C 0.3758(5) 0.2218(5) -0.0209(3) 0.226(8) Uani 0.50 1 d PDU B 6
N24' N 0.3913(6) 0.2021(5) 0.0146(4) 0.456(13) Uani 0.50 1 d PDU B 6
H24C H 0.3941 0.1809 0.0077 0.547 Uiso 0.50 1 calc PR B 6
H24D H 0.3972 0.2123 0.0414 0.547 Uiso 0.50 1 calc PR B 6
C25 C 0.3478(3) 0.2098(2) -0.1437(2) 0.186(3) Uani 1 1 d DU . .
C26 C 0.5826(2) 0.3240(3) 0.1871(3) 0.178(3) Uani 1 1 d DU . .
C27 C 0.2470(2) 0.3225(2) 0.2002(3) 0.153(2) Uani 1 1 d DU . .
O7 O 0.1206(5) 0.2376(5) 0.2128(3) 0.213(7) Uani 0.50 1 d PDU . .
O7' O 0.1430(3) 0.2448(3) 0.2764(3) 0.153(4) Uani 0.50 1 d PDU . .
C28 C 0.0422(2) 0.02109(10) 0.2500 0.185(3) Uani 1 2 d SU . .
H28 H 0.0714 0.0357 0.2500 0.222 Uiso 1 2 calc SR . .
C29 C 0.02202(10) 0.0440(2) 0.2500 0.181(3) Uani 1 2 d SDU . .
C30 C 0.04509(11) 0.0902(2) 0.2500 0.174(3) Uani 1 2 d SDU . .
C31 C 0.07084(18) 0.1123(2) 0.2853(2) 0.293(5) Uani 1 1 d DU . .
H31 H 0.0749(4) 0.09935(18) 0.3110(3) 0.352 Uiso 0.50 1 d PD . .
C32 C 0.0937(2) 0.15789(19) 0.2847(2) 0.251(4) Uani 1 1 d DU . .
H32 H 0.1114 0.1730 0.3083 0.301 Uiso 1 1 calc R . .
C33 C 0.08873(11) 0.1775(2) 0.2500 0.154(2) Uani 1 2 d SDU . .
C34 C 0.11215(12) 0.2243(2) 0.2500 0.157(3) Uani 1 2 d SDU . .
N31 N 0.0811(5) 0.0924(4) 0.3229(5) 0.369(10) Uani 0.50 1 d PDU . .
H31A H 0.0707 0.0655 0.3234 0.443 Uiso 0.50 1 calc PR . .
H31B H 0.0974 0.1076 0.3443 0.443 Uiso 0.50 1 calc PR . .
O8 O 0.24072(15) 0.42462(16) 0.2424(3) 0.138(3) Uani 0.50 1 d PDU . .
O8' O 0.2167(8) 0.4268(4) 0.2137(3) 0.494(18) Uani 0.50 1 d PDU . .
C35 C 0.29014(19) 0.64507(10) 0.2500 0.177(3) Uani 1 2 d SU . 7
H35 H 0.2609 0.6305 0.2500 0.212 Uiso 1 2 calc SR . 7
C36 C 0.31156(9) 0.62312(18) 0.2500 0.169(3) Uani 1 2 d SDU C 7
C37 C 0.28883(11) 0.5777(2) 0.2500 0.183(4) Uani 1 2 d SDU . 7
C38 C 0.3000(2) 0.5537(3) 0.2211(3) 0.151(4) Uani 0.50 1 d PDU D 7
H38 H 0.3232(11) 0.5694(2) 0.2016(14) 0.181 Uiso 0.25 1 d PD E 7
C39 C 0.2783(2) 0.5111(2) 0.2218(3) 0.133(4) Uani 0.50 1 d PDU D 7
H39 H 0.2864 0.4963 0.2028 0.159 Uiso 0.50 1 calc PR D 7
C40 C 0.24482(10) 0.4896(2) 0.2500 0.151(2) Uani 1 2 d SDU . 7
C41 C 0.22117(10) 0.44235(19) 0.2500 0.152(3) Uani 1 2 d SDU . 7
N38 N 0.3302(4) 0.5771(3) 0.1845(5) 0.213(10) Uani 0.25 1 d PDU D 7
H38A H 0.3342 0.5637 0.1632 0.255 Uiso 0.25 1 calc PR D 7
H38B H 0.3437 0.6042 0.1846 0.255 Uiso 0.25 1 calc PR D 7
C38' C 0.2987(5) 0.5549(4) 0.2810(5) 0.55(3) Uani 0.50 1 d PDU F 8
H38' H 0.3205(14) 0.5694(3) 0.3024(15) 0.661 Uiso 0.25 1 d PD G 8
C39' C 0.2763(5) 0.5107(3) 0.2800(5) 0.323(12) Uani 0.50 1 d PDU F 8
H39' H 0.2832 0.4957 0.3002 0.388 Uiso 0.50 1 calc PR F 8
N38' N 0.3361(6) 0.5768(4) 0.3088(8) 0.45(3) Uani 0.25 1 d PDU F 8
H38C H 0.3445 0.5628 0.3246 0.546 Uiso 0.25 1 calc PR F 8
H38D H 0.3499 0.6039 0.3094 0.546 Uiso 0.25 1 calc PR F 8

loop_
_atom_site_aniso_label
_atom_site_aniso_U_11
_atom_site_aniso_U_22
_atom_site_aniso_U_33
_atom_site_aniso_U_23
_atom_site_aniso_U_13
_atom_site_aniso_U_12
Zn1 0.1011(7) 0.1119(8) 0.1758(10) -0.0210(7) 0.0042(6) 0.0485(6)
Zn2 0.1163(9) 0.1163(9) 0.1641(18) 0.000 0.000 0.0582(4)
Zn3 0.1122(7) 0.0916(6) 0.1094(7) -0.0114(5) -0.0075(5) 0.0449(5)
Zn4 0.1001(6) 0.0891(6) 0.0999(6) -0.0193(4) -0.0084(4) 0.0490(5)
Zn3' 0.1445(9) 0.1125(8) 0.1290(9) 0.0025(6) 0.0116(7) 0.0468(7)
Zn4' 0.1247(8) 0.1058(7) 0.1184(7) 0.0138(5) 0.0003(6) 0.0542(6)
O1C 0.1017(17) 0.103(2) 0.0782(19) 0.000 -0.0031(14) 0.0516(11)
O2C 0.085(2) 0.085(2) 0.124(5) 0.000 0.000 0.0426(12)
O1 0.251(11) 0.181(7) 0.113(5) -0.039(5) -0.064(6) 0.118(7)
O1' 0.215(9) 0.211(7) 0.120(5) -0.054(5) -0.034(5) 0.133(7)
O2 0.165(7) 0.193(8) 0.129(6) -0.004(6) 0.003(5) 0.099(7)
O2' 0.116(5) 0.168(7) 0.096(4) -0.038(4) -0.012(4) 0.065(5)
O3 0.155(7) 0.263(11) 0.166(8) -0.023(7) -0.018(6) 0.082(8)
O3' 0.120(5) 0.142(6) 0.271(11) -0.100(7) -0.097(7) 0.092(5)
O4 0.129(7) 0.230(11) 0.181(8) 0.001(7) -0.052(6) 0.064(7)
O4' 0.142(6) 0.185(7) 0.226(8) -0.082(6) -0.070(6) 0.124(6)
O5 0.105(4) 0.121(5) 0.110(5) -0.030(4) 0.010(4) 0.053(4)
O5' 0.152(7) 0.218(10) 0.107(6) -0.004(6) 0.030(5) 0.107(7)
O6 0.096(4) 0.145(5) 0.145(5) -0.042(4) -0.019(3) 0.057(4)
O6' 0.153(6) 0.143(5) 0.160(6) -0.002(4) 0.023(5) 0.069(4)
C1 0.219(6) 0.339(8) 0.135(4) -0.130(5) -0.063(4) 0.187(6)
C2 0.175(5) 0.446(11) 0.162(5) -0.175(6) -0.089(4) 0.206(6)
C3 0.178(5) 0.419(10) 0.182(6) -0.146(6) -0.077(5) 0.203(7)
C4 0.185(6) 0.428(10) 0.183(5) -0.161(6) -0.061(5) 0.195(7)
C5 0.163(5) 0.359(9) 0.169(5) -0.132(5) -0.062(4) 0.180(6)
C6 0.199(5) 0.347(8) 0.146(4) -0.126(5) -0.055(4) 0.189(6)
C7 0.158(6) 0.362(11) 0.157(6) -0.095(7) -0.048(5) 0.168(7)
C8 0.161(11) 0.310(18) 0.182(11) -0.166(12) -0.089(10) 0.158(13)
C9 0.157(10) 0.261(15) 0.208(12) -0.145(13) -0.059(10) 0.145(10)
C10 0.134(5) 0.229(7) 0.177(6) -0.058(5) -0.025(5) 0.101(5)
C11 0.191(10) 0.288(14) 0.154(9) -0.126(10) -0.105(9) 0.193(11)
C12 0.204(12) 0.333(17) 0.156(10) -0.141(12) -0.085(10) 0.203(13)
N8 0.274(16) 0.43(3) 0.39(2) -0.111(19) -0.102(16) 0.191(18)
C8' 0.163(13) 0.50(3) 0.30(2) -0.03(2) -0.089(15) 0.146(16)
C9' 0.23(2) 0.42(3) 0.33(3) 0.18(2) 0.038(19) 0.08(2)
C11' 0.139(11) 0.35(3) 0.233(18) 0.017(18) -0.030(13) 0.049(14)
C12' 0.185(16) 0.51(4) 0.150(14) 0.011(18) -0.101(13) 0.108(19)
N12' 0.298(18) 0.49(3) 0.30(2) -0.07(2) -0.104(16) 0.106(19)
C13 0.176(6) 0.267(8) 0.117(4) -0.071(5) -0.014(4) 0.116(6)
C14 0.121(7) 0.157(9) 0.165(9) -0.052(8) -0.012(7) 0.077(7)
C15 0.125(8) 0.148(8) 0.145(8) -0.038(6) 0.015(6) 0.081(7)
C16 0.128(5) 0.159(5) 0.208(6) -0.068(5) -0.023(4) 0.087(4)
C17 0.108(6) 0.131(7) 0.160(8) -0.046(7) -0.032(6) 0.070(6)
C18 0.109(7) 0.187(10) 0.158(9) -0.072(8) -0.037(6) 0.073(7)
N14 0.201(11) 0.304(16) 0.334(15) -0.099(13) -0.007(11) 0.135(11)
C14' 0.217(13) 0.269(17) 0.30(2) -0.075(16) -0.063(15) 0.204(14)
C15' 0.157(10) 0.188(11) 0.263(15) -0.062(10) 0.022(10) 0.101(9)
C17' 0.212(16) 0.39(3) 0.226(18) -0.014(18) 0.017(16) 0.203(19)
C18' 0.34(3) 0.40(3) 0.25(2) -0.033(19) -0.061(18) 0.29(3)
N14' 0.47(3) 0.45(3) 0.40(3) -0.08(2) 0.03(2) 0.21(3)
C19 0.222(8) 0.355(11) 0.138(5) -0.068(6) -0.013(5) 0.208(9)
C20 0.238(17) 0.35(2) 0.206(15) -0.140(14) -0.130(13) 0.124(15)
C21 0.167(13) 0.29(2) 0.186(15) -0.117(14) -0.019(10) 0.079(13)
C22 0.153(5) 0.232(7) 0.137(5) -0.069(5) -0.053(4) 0.116(5)
C23 0.151(10) 0.239(14) 0.139(9) -0.087(9) -0.034(7) 0.066(9)
C24 0.151(11) 0.211(13) 0.235(15) -0.120(13) -0.105(11) 0.075(10)
N24 0.73(5) 0.38(3) 0.45(3) 0.10(2) -0.07(3) 0.19(3)
C20' 0.192(13) 0.49(3) 0.157(11) -0.053(14) -0.070(10) 0.235(17)
C21' 0.186(11) 0.199(11) 0.146(9) -0.079(8) -0.078(8) 0.134(10)
C23' 0.222(13) 0.297(17) 0.115(8) -0.080(9) -0.032(9) 0.184(13)
C24' 0.244(15) 0.39(2) 0.159(11) -0.098(13) -0.093(11) 0.250(18)
N24' 0.52(3) 0.59(4) 0.36(3) 0.07(2) 0.06(2) 0.35(3)
C25 0.165(6) 0.228(10) 0.168(7) -0.101(7) -0.063(6) 0.102(8)
C26 0.118(5) 0.278(12) 0.174(7) -0.032(6) -0.027(5) 0.126(7)
C27 0.146(5) 0.145(5) 0.193(7) -0.034(6) 0.002(5) 0.090(5)
O7 0.181(12) 0.109(7) 0.302(15) 0.008(9) -0.084(11) 0.039(7)
O7' 0.170(8) 0.083(5) 0.200(7) 0.008(5) -0.054(6) 0.059(6)
C28 0.098(5) 0.126(5) 0.322(11) 0.015(6) 0.000 0.049(2)
C29 0.100(3) 0.111(6) 0.335(11) 0.000 0.008(5) 0.056(3)
C30 0.127(4) 0.095(6) 0.290(11) 0.000 -0.031(5) 0.047(3)
C31 0.351(12) 0.120(6) 0.405(14) 0.005(6) -0.094(10) 0.115(7)
C32 0.339(10) 0.124(5) 0.266(8) -0.008(5) -0.100(7) 0.098(5)
C33 0.123(4) 0.117(7) 0.219(9) 0.000 0.006(5) 0.059(3)
C34 0.159(6) 0.095(7) 0.196(10) 0.000 -0.046(8) 0.048(4)
N31 0.40(2) 0.152(10) 0.54(3) -0.002(13) -0.181(19) 0.126(12)
O8 0.080(4) 0.036(3) 0.296(9) -0.001(4) 0.038(4) 0.027(3)
O8' 0.86(4) 0.176(10) 0.50(3) -0.105(14) -0.37(3) 0.301(19)
C35 0.104(5) 0.101(4) 0.327(11) -0.001(5) 0.000 0.052(2)
C36 0.104(4) 0.081(5) 0.313(10) 0.000 -0.017(5) 0.040(2)
C37 0.120(4) 0.100(7) 0.322(12) 0.000 -0.030(6) 0.050(4)
C38 0.067(5) 0.110(9) 0.276(13) -0.004(8) 0.038(6) 0.046(5)
C39 0.069(5) 0.064(6) 0.246(12) -0.008(6) 0.022(6) 0.019(5)
C40 0.118(4) 0.122(7) 0.215(8) 0.000 -0.008(5) 0.061(3)
C41 0.165(7) 0.054(5) 0.200(9) 0.000 -0.038(6) 0.027(3)
N38 0.142(13) 0.084(10) 0.36(3) -0.010(13) 0.093(16) 0.019(9)
C38' 0.66(6) 0.103(13) 0.55(5) -0.101(19) 0.22(5) -0.06(2)
C39' 0.44(3) 0.132(12) 0.30(2) -0.020(12) -0.15(2) 0.073(16)
N38' 0.17(2) 0.47(5) 0.49(5) -0.32(4) -0.04(3) -0.01(3)

loop_
_atom_type_symbol
_atom_type_description
_atom_type_scat_dispersion_real
_atom_type_scat_dispersion_imag
_atom_type_scat_source
C C 0.0060 0.0030 'International Tables Vol C Tables 4.2.6.8 and 6.1.1.4'
H H 0.0000 0.0000 'International Tables Vol C Tables 4.2.6.8 and 6.1.1.4'
N N 0.0110 0.0060 'International Tables Vol C Tables 4.2.6.8 and 6.1.1.4'
O O 0.0190 0.0100 'International Tables Vol C Tables 4.2.6.8 and 6.1.1.4'
Zn Zn 0.0180 2.2080 'International Tables Vol C Tables 4.2.6.8 and 6.1.1.4'

loop_
_geom_angle_atom_site_label_1
_geom_angle_atom_site_label_2
_geom_angle_atom_site_label_3
_geom_angle
_geom_angle_site_symmetry_1
_geom_angle_site_symmetry_3
O3 Zn1 O3' 111.8(3) 6 2_655
O3 Zn1 O4' 100.5(4) 6 .
O3' Zn1 O4' 112.7(5) 2_655 .
O3 Zn1 O2C 108.4(3) 6 .
O3' Zn1 O2C 112.6(2) 2_655 .
O4' Zn1 O2C 110.3(2) . .
O3 Zn1 Zn1 79.6(3) 6 5_655
O3' Zn1 Zn1 78.7(4) 2_655 5_655
O4' Zn1 Zn1 167.19(19) . 5_655
O2C Zn1 Zn1 58.24(3) . 5_655
O3 Zn1 Zn2 156.0(4) 6 4_665
O3' Zn1 Zn2 90.4(2) 2_655 4_665
O4' Zn1 Zn2 78.1(3) . 4_665
O2C Zn1 Zn2 51.85(6) . 4_665
Zn1 Zn1 Zn2 96.54(6) 5_655 4_665
O3 Zn1 O4 149.6(5) 6 2_655
O3' Zn1 O4 37.9(4) 2_655 2_655
O4' Zn1 O4 94.4(4) . 2_655
O2C Zn1 O4 90.7(3) . 2_655
Zn1 Zn1 O4 91.5(2) 5_655 2_655
Zn2 Zn1 O4 53.3(3) 4_665 2_655
O3 Zn1 Zn1 74.6(4) 6 6
O3' Zn1 Zn1 159.4(3) 2_655 6
O4' Zn1 Zn1 84.3(2) . 6
O2C Zn1 Zn1 48.03(3) . 6
Zn1 Zn1 Zn1 83.43(7) 5_655 6
Zn2 Zn1 Zn1 81.44(6) 4_665 6
O4 Zn1 Zn1 133.7(3) 2_655 6
O3 Zn1 Zn2 77.5(3) 6 .
O3' Zn1 Zn2 118.7(4) 2_655 .
O4' Zn1 Zn2 125.26(19) . .
O2C Zn1 Zn2 32.03(3) . .
Zn1 Zn1 Zn2 42.07(4) 5_655 .
Zn2 Zn1 Zn2 83.87(9) 4_665 .
O4 Zn1 Zn2 114.8(3) 2_655 .
Zn1 Zn1 Zn2 41.83(3) 6 .
O3 Zn1 Zn1 115.0(4) 6 3_665
O3' Zn1 Zn1 130.6(2) 2_655 3_665
O4' Zn1 Zn1 73.6(2) . 3_665
O2C Zn1 Zn1 36.65(2) . 3_665
Zn1 Zn1 Zn1 94.62(2) 5_655 3_665
Zn2 Zn1 Zn1 41.23(4) 4_665 3_665
O4 Zn1 Zn1 94.5(3) 2_655 3_665
Zn1 Zn1 Zn1 40.67(5) 6 3_665
Zn2 Zn1 Zn1 59.52(3) . 3_665
O3 Zn1 Zn1 132.8(3) 6 2_655
O3' Zn1 Zn1 77.0(2) 2_655 2_655
O4' Zn1 Zn1 119.2(3) . 2_655
O2C Zn1 Zn1 36.65(2) . 2_655
Zn1 Zn1 Zn1 55.90(5) 5_655 2_655
Zn2 Zn1 Zn1 41.23(4) 4_665 2_655
O4 Zn1 Zn1 55.9(3) 2_655 2_655
Zn1 Zn1 Zn1 84.54(3) 6 2_655
Zn2 Zn1 Zn1 59.52(3) . 2_655
Zn1 Zn1 Zn1 60.0 3_665 2_655
O2C Zn2 O4 110.3(3) . 5_655
O2C Zn2 O4 110.3(3) . 6
O4 Zn2 O4 108.6(3) 5_655 6
O2C Zn2 O4 110.3(3) . 4_665
O4 Zn2 O4 108.6(3) 5_655 4_665
O4 Zn2 O4 108.6(3) 6 4_665
O2C Zn2 Zn1 60.28(6) . 5_655
O4 Zn2 Zn1 80.9(3) 5_655 5_655
O4 Zn2 Zn1 72.1(4) 6 5_655
O4 Zn2 Zn1 169.1(3) 4_665 5_655
O2C Zn2 Zn1 60.28(6) . 4_665
O4 Zn2 Zn1 72.1(4) 5_655 4_665
O4 Zn2 Zn1 169.1(3) 6 4_665
O4 Zn2 Zn1 80.9(3) 4_665 4_665
Zn1 Zn2 Zn1 97.55(8) 5_655 4_665
O2C Zn2 Zn1 60.28(6) . 6
O4 Zn2 Zn1 169.1(3) 5_655 6
O4 Zn2 Zn1 80.9(3) 6 6
O4 Zn2 Zn1 72.1(4) 4_665 6
Zn1 Zn2 Zn1 97.55(8) 5_655 6
Zn1 Zn2 Zn1 97.55(8) 4_665 6
O2C Zn2 Zn1 35.85(3) . 2_655
O4 Zn2 Zn1 74.7(3) 5_655 2_655
O4 Zn2 Zn1 127.8(3) 6 2_655
O4 Zn2 Zn1 119.7(3) 4_665 2_655
Zn1 Zn2 Zn1 56.73(6) 5_655 2_655
Zn1 Zn2 Zn1 41.39(6) 4_665 2_655
Zn1 Zn2 Zn1 95.35(8) 6 2_655
O2C Zn2 Zn1 35.85(3) . .
O4 Zn2 Zn1 119.7(3) 5_655 .
O4 Zn2 Zn1 74.7(3) 6 .
O4 Zn2 Zn1 127.8(3) 4_665 .
Zn1 Zn2 Zn1 41.39(6) 5_655 .
Zn1 Zn2 Zn1 95.35(8) 4_665 .
Zn1 Zn2 Zn1 56.73(6) 6 .
Zn1 Zn2 Zn1 60.95(5) 2_655 .
O2C Zn2 Zn1 35.85(3) . 3_665
O4 Zn2 Zn1 127.8(3) 5_655 3_665
O4 Zn2 Zn1 119.7(3) 6 3_665
O4 Zn2 Zn1 74.7(3) 4_665 3_665
Zn1 Zn2 Zn1 95.35(8) 5_655 3_665
Zn1 Zn2 Zn1 56.73(6) 4_665 3_665
Zn1 Zn2 Zn1 41.39(6) 6 3_665
Zn1 Zn2 Zn1 60.95(5) 2_655 3_665
Zn1 Zn2 Zn1 60.95(5) . 3_665
Zn4' Zn3 O7 86.2(4) . .
Zn4' Zn3 O2 80.3(3) . 9
O7 Zn3 O2 118.7(4) . 9
Zn4' Zn3 O6 162.90(17) . .
O7 Zn3 O6 103.7(5) . .
O2 Zn3 O6 106.2(4) 9 .
Zn4' Zn3 O1C 57.54(4) . .
O7 Zn3 O1C 114.1(3) . .
O2 Zn3 O1C 107.6(2) 9 .
O6 Zn3 O1C 105.40(16) . .
Zn4' Zn3 O7' 59.9(3) . 5
O7 Zn3 O7' 26.4(5) . 5
O2 Zn3 O7' 109.4(4) 9 5
O6 Zn3 O7' 129.2(3) . 5
O1C Zn3 O7' 97.1(3) . 5
Zn4' Zn3 Zn3' 90.63(5) . .
O7 Zn3 Zn3' 162.6(3) . .
O2 Zn3 Zn3' 77.4(3) 9 .
O6 Zn3 Zn3' 75.75(17) . .
O1C Zn3 Zn3' 50.95(7) . .
O7' Zn3 Zn3' 146.6(3) 5 .
Zn4' Zn3 Zn4' 90.20(5) . 5
O7 Zn3 Zn4' 87.3(3) . 5
O2 Zn3 Zn4' 151.2(2) 9 5
O6 Zn3 Zn4' 76.55(17) . 5
O1C Zn3 Zn4' 46.06(5) . 5
O7' Zn3 Zn4' 88.5(2) 5 5
Zn3' Zn3 Zn4' 75.54(4) . 5
Zn4' Zn3 Zn3 55.15(4) . 5
O7 Zn3 Zn3 76.0(3) . 5
O2 Zn3 Zn3 133.1(3) 9 5
O6 Zn3 Zn3 113.12(18) . 5
O1C Zn3 Zn3 38.18(7) . 5
O7' Zn3 Zn3 63.0(3) 5 5
Zn3' Zn3 Zn3 88.12(3) . 5
Zn4' Zn3 Zn3 36.72(3) 5 5
Zn3' Zn4 O1C 66.08(5) . .
Zn3' Zn4 O5 76.2(3) . .
O1C Zn4 O5 115.05(19) . .
Zn3' Zn4 O1 168.0(3) . 10_556
O1C Zn4 O1 110.6(2) . 10_556
O5 Zn4 O1 114.8(4) . 10_556
Zn3' Zn4 O8 63.6(3) . .
O1C Zn4 O8 106.20(19) . .
O5 Zn4 O8 101.1(3) . .
O1 Zn4 O8 108.1(4) 10_556 .
Zn3' Zn4 Zn4' 107.66(5) . 5
O1C Zn4 Zn4' 56.30(8) . 5
O5 Zn4 Zn4' 91.3(3) . 5
O1 Zn4 Zn4' 77.7(3) 10_556 5
O8 Zn4 Zn4' 162.04(15) . 5
Zn3' Zn4 O5' 54.3(2) . .
O1C Zn4 O5' 99.0(3) . .
O5 Zn4 O5' 22.2(3) . .
O1 Zn4 O5' 137.0(3) 10_556 .
O8 Zn4 O5' 92.0(4) . .
Zn4' Zn4 O5' 94.8(3) 5 .
Zn3' Zn4 Zn3' 89.73(5) . 5
O1C Zn4 Zn3' 50.77(6) . 5
O5 Zn4 Zn3' 164.0(2) . 5
O1 Zn4 Zn3' 79.9(2) 10_556 5
O8 Zn4 Zn3' 78.93(14) . 5
Zn4' Zn4 Zn3' 85.60(4) 5 5
O5' Zn4 Zn3' 142.4(3) . 5
Zn3' Zn4 Zn4 55.49(5) . 5
O1C Zn4 Zn4 33.38(7) . 5
O5 Zn4 Zn4 128.9(2) . 5
O1 Zn4 Zn4 115.0(2) 10_556 5
O8 Zn4 Zn4 73.57(16) . 5
Zn4' Zn4 Zn4 88.53(3) 5 5
O5' Zn4 Zn4 107.0(3) . 5
Zn3' Zn4 Zn4 35.47(3) 5 5
Zn4 Zn3' O8' 97.6(4) . .
Zn4 Zn3' O1' 159.5(3) . 9
O8' Zn3' O1' 99.1(5) . 9
Zn4 Zn3' O5' 76.2(3) . .
O8' Zn3' O5' 130.2(9) . .
O1' Zn3' O5' 101.5(4) 9 .
Zn4 Zn3' O1C 58.34(5) . .
O8' Zn3' O1C 109.6(5) . .
O1' Zn3' O1C 104.5(2) 9 .
O5' Zn3' O1C 108.2(3) . .
Zn4 Zn3' O8 63.4(3) . .
O8' Zn3' O8 37.5(4) . .
O1' Zn3' O8 135.6(4) 9 .
O5' Zn3' O8 104.1(4) . .
O1C Zn3' O8 101.1(2) . .
Zn4 Zn3' O5 53.96(18) . .
O8' Zn3' O5 123.1(8) . .
O1' Zn3' O5 123.4(3) 9 .
O5' Zn3' O5 22.5(3) . .
O1C Zn3' O5 95.4(2) . .
O8 Zn3' O5 89.1(2) . .
Zn4 Zn3' Zn3 91.43(5) . .
O8' Zn3' Zn3 147.1(8) . .
O1' Zn3' Zn3 68.1(3) 9 .
O5' Zn3' Zn3 82.7(4) . .
O1C Zn3' Zn3 50.22(7) . .
O8 Zn3' Zn3 150.5(3) . .
O5 Zn3' Zn3 87.6(2) . .
Zn4 Zn3' Zn4 89.04(5) . 5
O8' Zn3' Zn4 72.2(7) . 5
O1' Zn3' Zn4 84.9(2) 9 5
O5' Zn3' Zn4 154.1(3) . 5
O1C Zn3' Zn4 46.16(5) . 5
O8 Zn3' Zn4 87.45(13) . 5
O5 Zn3' Zn4 139.5(2) . 5
Zn3 Zn3' Zn4 76.43(4) . 5
Zn4 Zn3' Zn4' 38.80(4) . 5
O8' Zn3' Zn4' 128.7(3) . 5
O1' Zn3' Zn4' 120.7(3) 9 5
O5' Zn3' Zn4' 74.9(3) . 5
O1C Zn3' Zn4' 34.50(4) . 5
O8 Zn3' Zn4' 100.7(3) . 5
O5 Zn3' Zn4' 60.9(2) . 5
Zn3 Zn3' Zn4' 52.64(3) . 5
Zn4 Zn3' Zn4' 80.18(4) 5 5
Zn4 Zn3' Zn3' 55.02(4) . 5
O8' Zn3' Zn3' 72.2(5) . 5
O1' Zn3' Zn3' 119.9(2) 9 5
O5' Zn3' Zn3' 130.0(3) . 5
O1C Zn3' Zn3' 38.56(7) . 5
O8 Zn3' Zn3' 65.65(19) . 5
O5 Zn3' Zn3' 108.62(19) . 5
Zn3 Zn3' Zn3' 87.77(3) . 5
Zn4 Zn3' Zn3' 35.24(3) 5 5
Zn4' Zn3' Zn3' 60.73(3) 5 5
O1C Zn4' Zn3 64.42(6) . .
O1C Zn4' O2' 114.9(2) . 9
Zn3 Zn4' O2' 82.7(3) . 9
O1C Zn4' O6' 113.1(2) . 5
Zn3 Zn4' O6' 166.4(2) . 5
O2' Zn4' O6' 109.6(3) 9 5
O1C Zn4' O7' 104.9(2) . 5
Zn3 Zn4' O7' 65.0(3) . 5
O2' Zn4' O7' 109.3(3) 9 5
O6' Zn4' O7' 104.4(4) 5 5
O1C Zn4' Zn4 56.81(8) . 5
Zn3 Zn4' Zn4 107.25(6) . 5
O2' Zn4' Zn4 86.3(2) 9 5
O6' Zn4' Zn4 80.0(2) 5 5
O7' Zn4' Zn4 160.6(2) 5 5
O1C Zn4' O2 93.3(2) . 9
Zn3 Zn4' O2 50.9(2) . 9
O2' Zn4' O2 32.0(3) 9 9
O6' Zn4' O2 141.6(3) 5 9
O7' Zn4' O2 94.4(4) 5 9
Zn4 Zn4' O2 93.2(2) 5 9
O1C Zn4' Zn3 50.34(6) . 5
Zn3 Zn4' Zn3 88.13(5) . 5
O2' Zn4' Zn3 165.2(2) 9 5
O6' Zn4' Zn3 80.9(2) 5 5
O7' Zn4' Zn3 76.9(2) 5 5
Zn4 Zn4' Zn3 85.35(4) 5 5
O2 Zn4' Zn3 136.6(2) 9 5
O1C Zn4' Zn3' 37.73(5) . 5
Zn3 Zn4' Zn3' 101.94(5) . 5
O2' Zn4' Zn3' 118.9(2) 9 5
O6' Zn4' Zn3' 77.6(2) 5 5
O7' Zn4' Zn3' 128.1(2) 5 5
Zn4 Zn4' Zn3' 33.54(3) 5 5
O2 Zn4' Zn3' 116.2(2) 9 5
Zn3 Zn4' Zn3' 51.82(3) 5 5
Zn4' O1C Zn4' 117.56(16) . 5
Zn4' O1C Zn4 164.34(4) . .
Zn4' O1C Zn4 66.89(4) 5 .
Zn4' O1C Zn4 66.89(4) . 5
Zn4' O1C Zn4 164.34(4) 5 5
Zn4 O1C Zn4 113.24(15) . 5
Zn4' O1C Zn3 83.60(9) . 5
Zn4' O1C Zn3 58.04(7) 5 5
Zn4 O1C Zn3 110.06(4) . 5
Zn4 O1C Zn3 109.69(4) 5 5
Zn4' O1C Zn3 58.04(7) . .
Zn4' O1C Zn3 83.60(9) 5 .
Zn4 O1C Zn3 109.69(4) . .
Zn4 O1C Zn3 110.06(4) 5 .
Zn3 O1C Zn3 103.65(14) 5 .
Zn4' O1C Zn3' 107.77(5) . 5
Zn4' O1C Zn3' 109.94(5) 5 5
Zn4 O1C Zn3' 83.07(10) . 5
Zn4 O1C Zn3' 55.58(7) 5 5
Zn3 O1C Zn3' 78.83(4) 5 5
Zn3 O1C Zn3' 164.63(4) . 5
Zn4' O1C Zn3' 109.94(5) . .
Zn4' O1C Zn3' 107.77(5) 5 .
Zn4 O1C Zn3' 55.58(7) . .
Zn4 O1C Zn3' 83.07(10) 5 .
Zn3 O1C Zn3' 164.63(4) 5 .
Zn3 O1C Zn3' 78.83(4) . .
Zn3' O1C Zn3' 102.88(14) 5 .
Zn2 O2C Zn2 180.000(1) . 4_665
Zn2 O2C Zn1 67.87(4) . 5_655
Zn2 O2C Zn1 112.13(4) 4_665 5_655
Zn2 O2C Zn1 112.13(4) . 2_655
Zn2 O2C Zn1 67.87(4) 4_665 2_655
Zn1 O2C Zn1 83.93(6) 5_655 2_655
Zn2 O2C Zn1 112.13(4) . .
Zn2 O2C Zn1 67.87(4) 4_665 .
Zn1 O2C Zn1 63.52(7) 5_655 .
Zn1 O2C Zn1 106.69(4) 2_655 .
Zn2 O2C Zn1 67.87(4) . 4_665
Zn2 O2C Zn1 112.13(4) 4_665 4_665
Zn1 O2C Zn1 106.69(4) 5_655 4_665
Zn1 O2C Zn1 63.52(7) 2_655 4_665
Zn1 O2C Zn1 167.75(6) . 4_665
Zn2 O2C Zn1 67.87(4) . 6
Zn2 O2C Zn1 112.13(4) 4_665 6
Zn1 O2C Zn1 106.69(4) 5_655 6
Zn1 O2C Zn1 167.75(6) 2_655 6
Zn1 O2C Zn1 83.93(6) . 6
Zn1 O2C Zn1 106.69(4) 4_665 6
Zn2 O2C Zn1 112.13(4) . 3_665
Zn2 O2C Zn1 67.87(4) 4_665 3_665
Zn1 O2C Zn1 167.75(6) 5_655 3_665
Zn1 O2C Zn1 106.69(4) 2_655 3_665
Zn1 O2C Zn1 106.69(4) . 3_665
Zn1 O2C Zn1 83.93(6) 4_665 3_665
Zn1 O2C Zn1 63.52(7) 6 3_665
C25 O1 O2' 49.1(5) . .
C25 O1 Zn4 127.5(6) . 10
O2' O1 Zn4 103.3(5) . 10
C25 O1' O2 51.6(5) . .
C25 O1' Zn3' 129.0(6) . 8
O2 O1' Zn3' 115.5(6) . 8
C25 O2 O2' 56.7(6) . .
C25 O2 O1' 59.2(6) . .
O2' O2 O1' 106.7(7) . .
C25 O2 Zn3 131.6(7) . 8
O2' O2 Zn3 99.8(7) . 8
O1' O2 Zn3 97.1(6) . 8
C25 O2 Zn4' 93.5(7) . 8
O2' O2 Zn4' 51.3(5) . 8
O1' O2 Zn4' 104.1(5) . 8
Zn3 O2 Zn4' 48.8(2) 8 8
C25 O2' O2 57.3(6) . .
C25 O2' O1 57.1(6) . .
O2 O2' O1 104.3(7) . .
C25 O2' Zn4' 125.4(5) . 8
O2 O2' Zn4' 96.7(6) . 8
O1 O2' Zn4' 92.6(4) . 8
C26 O3 O3' 55.1(5) . .
C26 O3 Zn1 134.1(7) . 6
O3' O3 Zn1 100.3(9) . 6
C26 O3' O3 58.6(6) . .
C26 O3' O4 51.7(5) . .
O3 O3' O4 98.4(7) . .
C26 O3' Zn1 127.5(5) . 3_665
O3 O3' Zn1 100.2(9) . 3_665
O4 O3' Zn1 91.8(5) . 3_665
C26 O4 O4' 56.4(6) . .
C26 O4 O3' 52.7(7) . .
O4' O4 O3' 100.5(8) . .
C26 O4 Zn2 127.8(7) . 4_665
O4' O4 Zn2 92.5(7) . 4_665
O3' O4 Zn2 103.9(5) . 4_665
C26 O4 Zn1 94.3(7) . 3_665
O4' O4 Zn1 109.5(5) . 3_665
O3' O4 Zn1 50.4(4) . 3_665
Zn2 O4 Zn1 54.60(19) 4_665 3_665
C26 O4' O4 54.2(5) . .
C26 O4' Zn1 125.7(5) . .
O4 O4' Zn1 106.4(7) . .
O5' O5 C27 66.4(8) . .
O5' O5 O6' 106.6(12) . .
C27 O5 O6' 50.1(6) . .
O5' O5 Zn4 104.3(11) . .
C27 O5 Zn4 125.5(6) . .
O6' O5 Zn4 88.0(4) . .
O5' O5 Zn3' 55.0(10) . .
C27 O5 Zn3' 105.0(6) . .
O6' O5 Zn3' 107.5(4) . .
Zn4 O5 Zn3' 49.8(2) . .
O5 O5' C27 68.9(9) . .
O5 O5' Zn3' 102.5(11) . .
C27 O5' Zn3' 132.2(8) . .
O5 O5' Zn4 53.5(9) . .
C27 O5' Zn4 101.1(7) . .
Zn3' O5' Zn4 49.5(2) . .
C27 O6 O6' 48.8(4) . .
C27 O6 Zn3 134.1(4) . .
O6' O6 Zn3 104.0(3) . .
C27 O6' O5 42.3(4) . .
C27 O6' O6 45.7(4) . .
O5 O6' O6 75.5(4) . .
C27 O6' Zn4' 125.9(5) . 5
O5 O6' Zn4' 99.7(4) . 5
O6 O6' Zn4' 98.3(4) . 5
C6 C1 C2 124.4 . .
C6 C1 C19 114.3(4) . .
C2 C1 C19 121.1(4) . .
C3 C2 C1 116.0 . .
C2 C3 C4 120.6 . .
C2 C3 C7 117.8(4) . .
C4 C3 C7 121.5(4) . .
C5 C4 C3 122.3 . .
C6 C5 C4 118.5 . .
C6 C5 C13 119.1(4) . .
C4 C5 C13 122.0(4) . .
C5 C6 C1 117.7 . .
C12 C7 C8 120.4(8) . .
C12 C7 C8' 84.1(9) . .
C8 C7 C8' 65.5(7) . .
C12 C7 C12' 64.3(10) . .
C8 C7 C12' 87.2(10) . .
C8' C7 C12' 119.5(7) . .
C12 C7 C3 120.1(7) . .
C8 C7 C3 119.2(7) . .
C8' C7 C3 116.2(7) . .
C12' C7 C3 124.2(6) . .
C7 C8 C9 118.5(8) . .
C7 C8 N8 123.2(9) . .
C9 C8 N8 117.4(10) . .
C10 C9 C8 120.9(9) . .
C11 C10 C9 116.8(7) . .
C11 C10 C11' 66.6(10) . .
C9 C10 C11' 84.6(10) . .
C11 C10 C9' 80.4(11) . .
C9 C10 C9' 67.1(10) . .
C11' C10 C9' 120.0(7) . .
C11 C10 C26 122.4(6) . .
C9 C10 C26 120.8(6) . .
C11' C10 C26 120.1(6) . .
C9' C10 C26 119.8(6) . .
C10 C11 C12 123.9(9) . .
C7 C12 C11 119.3(10) . .
C7 C8' C9' 119.4(9) . .
C10 C9' C8' 120.7(9) . .
C10 C11' C12' 119.7(9) . .
C7 C12' C11' 120.5(8) . .
C7 C12' N12' 119.7(8) . .
C11' C12' N12' 119.8(8) . .
C18' C13 C18 82.5(10) . .
C18' C13 C14 59.3(9) . .
C18 C13 C14 120.4(6) . .
C18' C13 C14' 120.3(7) . .
C18 C13 C14' 67.9(6) . .
C14 C13 C14' 92.5(6) . .
C18' C13 C5 123.4(8) . .
C18 C13 C5 117.0(5) . .
C14 C13 C5 122.0(5) . .
C14' C13 C5 116.1(6) . .
C13 C14 C15 117.2(6) . .
C13 C14 N14 122.1(6) . .
C15 C14 N14 120.7(6) . .
C16 C15 C14 121.6(7) . .
C17' C16 C15 58.1(9) . .
C17' C16 C17 77.7(10) . .
C15 C16 C17 118.3(6) . .
C17' C16 C15' 122.5(7) . .
C15 C16 C15' 97.2(7) . .
C17 C16 C15' 71.1(6) . .
C17' C16 C27 122.2(7) . .
C15 C16 C27 121.4(5) . .
C17 C16 C27 118.0(6) . .
C15' C16 C27 115.1(6) . .
C18 C17 C16 118.7(6) . .
C13 C18 C17 120.0(6) . .
N14' C14' C15' 122.1(9) . .
N14' C14' C13 119.8(7) . .
C15' C14' C13 118.0(7) . .
C16 C15' C14' 116.5(8) . .
C16 C17' C18' 122.0(9) . .
C13 C18' C17' 120.5(10) . .
C20' C19 C20 87.8(7) . .
C20' C19 C24 60.5(7) . .
C20 C19 C24 122.3(6) . .
C20' C19 C24' 120.6(6) . .
C20 C19 C24' 57.0(7) . .
C24 C19 C24' 97.4(8) . .
C20' C19 C1 121.7(6) . .
C20 C19 C1 124.3(7) . .
C24 C19 C1 113.3(6) . .
C24' C19 C1 117.8(6) . .
C19 C20 C21 116.7(9) . .
C22 C21 C20 123.7(9) . .
C21 C22 C21' 83.5(9) . .
C21 C22 C23' 56.1(8) . .
C21' C22 C23' 120.0(6) . .
C21 C22 C23 121.3(6) . .
C21' C22 C23 65.9(7) . .
C23' C22 C23 97.2(8) . .
C21 C22 C25 122.5(6) . .
C21' C22 C25 122.0(5) . .
C23' C22 C25 117.1(5) . .
C23 C22 C25 116.1(5) . .
C22 C23 C24 116.6(7) . .
C19 C24 C23 119.2(7) . .
C19 C24 N24 121.7(7) . .
C23 C24 N24 119.1(8) . .
C19 C20' C21' 119.4(8) . .
C22 C21' C20' 120.3(7) . .
C22 C23' C24' 119.7(8) . .
C23' C24' C19 117.7(7) . .
C23' C24' N24' 121.4(8) . .
C19 C24' N24' 120.8(7) . .
O2' C25 O2 66.0(6) . .
O2' C25 O1' 122.0(7) . .
O2 C25 O1' 69.2(7) . .
O2' C25 O1 73.9(8) . .
O2 C25 O1 124.1(9) . .
O1' C25 O1 104.8(8) . .
O2' C25 C22 116.7(6) . .
O2 C25 C22 114.0(8) . .
O1' C25 C22 114.0(6) . .
O1 C25 C22 118.3(6) . .
O4 C26 O3' 75.5(9) . .
O4 C26 O4' 69.4(7) . .
O3' C26 O4' 128.3(7) . .
O4 C26 O3 121.3(8) . .
O3' C26 O3 66.3(7) . .
O4' C26 O3 101.7(10) . .
O4 C26 C10 120.4(7) . .
O3' C26 C10 116.8(7) . .
O4' C26 C10 113.5(7) . .
O3 C26 C10 116.1(7) . .
O5' C27 O5 44.8(4) . .
O5' C27 O6 94.1(10) . .
O5 C27 O6 123.2(6) . .
O5' C27 O6' 120.9(8) . .
O5 C27 O6' 87.6(9) . .
O6 C27 O6' 85.5(6) . .
O5' C27 C16 113.5(8) . .
O5 C27 C16 117.9(6) . .
O6 C27 C16 113.9(6) . .
O6' C27 C16 120.4(6) . .
O7' O7 C34 73.2(10) 5 .
O7' O7 Zn3 87.1(16) 5 .
C34 O7 Zn3 124.0(10) . .
O7 O7' C34 63.4(8) 5 .
O7 O7' Zn4' 121.7(17) 5 5
C34 O7' Zn4' 132.3(7) . 5
O7 O7' Zn3 66.5(15) 5 5
C34 O7' Zn3 108.3(6) . 5
Zn4' O7' Zn3 55.2(3) 5 5
C29 C28 C29 124.3(7) . 3
C28 C29 C28 115.7(7) . 2
C28 C29 C30 122.1(4) . .
C28 C29 C30 122.1(4) 2 .
C31 C30 C31 118.4(7) . 5
C31 C30 C29 120.8(4) . .
C31 C30 C29 120.8(4) 5 .
C30 C31 C32 120.2(6) . .
C30 C31 N31 123.6(7) . .
C32 C31 N31 115.8(7) . .
C33 C32 C31 118.7(6) . .
C32 C33 C32 123.7(7) 5 .
C32 C33 C34 118.1(4) 5 .
C32 C33 C34 118.1(4) . .
O7 C34 O7 138.1(17) . 5
O7 C34 O7' 111.0(9) . .
O7 C34 O7' 43.4(8) 5 .
O7 C34 O7' 43.4(8) . 5
O7 C34 O7' 111.0(9) 5 5
O7' C34 O7' 118.1(11) . 5
O7 C34 C33 111.0(9) . .
O7 C34 C33 111.0(9) 5 .
O7' C34 C33 120.9(5) . .
O7' C34 C33 120.9(5) 5 .
C41 O8 O8' 57.7(6) . .
C41 O8 O8' 42.9(5) . 5
O8' O8 O8' 90.7(6) . 5
C41 O8 Zn4 126.5(5) . .
O8' O8 Zn4 113.7(8) . .
O8' O8 Zn4 90.2(7) 5 .
C41 O8 Zn3' 112.6(5) . .
O8' O8 Zn3' 65.4(7) . .
O8' O8 Zn3' 111.4(5) 5 .
Zn4 O8 Zn3' 53.07(14) . .
C41 O8' O8 59.0(6) . .
C41 O8' O8 43.6(5) . 5
O8 O8' O8 89.0(6) . 5
C41 O8' Zn3' 123.0(9) . .
O8 O8' Zn3' 77.1(9) . .
O8 O8' Zn3' 108.0(8) 5 .
C36 C35 C36 120.8(6) 3_565 .
C35 C36 C35 119.2(6) 2_665 .
C35 C36 C37 120.4(3) 2_665 .
C35 C36 C37 120.4(3) . .
C38' C37 C38 77.8(8) . .
C38' C37 C38 70.3(8) . 5
C38 C37 C38 115.6(8) . 5
C38' C37 C36 120.9(5) . .
C38 C37 C36 122.2(4) . .
C38 C37 C36 122.2(4) 5 .
C39 C38 C37 121.1(6) . .
C39 C38 N38 121.3(6) . .
C37 C38 N38 116.5(7) . .
C38 C39 C40 121.0(6) . .
C39' C40 C39 72.5(8) . 5
C39' C40 C39 78.9(8) . .
C39 C40 C39 120.1(7) 5 .
C39' C40 C41 119.6(5) . .
C39 C40 C41 120.0(4) 5 .
C39 C40 C41 120.0(4) . .
O8' C41 O8' 130.9(14) 5 .
O8' C41 O8 63.3(8) 5 5
O8' C41 O8 93.5(10) . 5
O8' C41 O8 93.5(10) 5 .
O8' C41 O8 63.3(8) . .
O8 C41 O8 124.3(7) 5 .
O8' C41 C40 114.5(7) 5 .
O8' C41 C40 114.5(7) . .
O8 C41 C40 117.8(3) 5 .
O8 C41 C40 117.8(3) . .
C39' C38' C37 119.7(7) . .
C39' C38' N38' 119.8(8) . .
C37 C38' N38' 119.7(8) . .
C40 C39' C38' 120.8(8) . .

loop_
_geom_bond_atom_site_label_1
_geom_bond_atom_site_label_2
_geom_bond_distance
_geom_bond_site_symmetry_2
Zn1 O3 1.866(10) 6
Zn1 O3' 1.883(7) 2_655
Zn1 O4' 1.940(7) .
Zn1 O2C 1.9630(11) .
Zn1 Zn1 2.066(2) 5_655
Zn1 Zn2 2.0939(16) 4_665
Zn1 O4 2.444(9) 2_655
Zn1 Zn1 2.625(2) 6
Zn1 Zn2 3.105(2) .
Zn1 Zn1 3.1497(19) 3_665
Zn1 Zn1 3.1497(19) 2_655
Zn2 O2C 1.777(2) .
Zn2 O4 2.061(10) 5_655
Zn2 O4 2.061(10) 6
Zn2 O4 2.061(10) 4_665
Zn2 Zn1 2.0939(16) 5_655
Zn2 Zn1 2.0939(16) 4_665
Zn2 Zn1 2.0939(16) 6
Zn2 Zn1 3.105(2) 2_655
Zn2 Zn1 3.105(2) 3_665
Zn3 Zn4' 1.8782(14) .
Zn3 O7 1.905(15) .
Zn3 O2 1.936(9) 9
Zn3 O6 1.956(6) .
Zn3 O1C 1.9967(19) .
Zn3 O7' 2.073(12) 5
Zn3 Zn3' 2.5489(14) .
Zn3 Zn4' 2.5776(14) 5
Zn3 Zn3 3.1393(19) 5
Zn4 Zn3' 1.8208(15) .
Zn4 O1C 1.8786(18) .
Zn4 O5 1.927(7) .
Zn4 O1 1.944(8) 10_556
Zn4 O8 2.036(6) .
Zn4 Zn4' 2.0647(13) 5
Zn4 O5' 2.323(10) .
Zn4 Zn3' 2.5857(15) 5
Zn4 Zn4 3.1375(17) 5
Zn3' O8' 1.902(12) .
Zn3' O1' 1.909(7) 9
Zn3' O5' 1.943(10) .
Zn3' O1C 2.018(2) .
Zn3' O8 2.040(7) .
Zn3' O5 2.315(9) .
Zn3' Zn4 2.5857(15) 5
Zn3' Zn4' 3.1400(15) 5
Zn3' Zn3' 3.156(2) 5
Zn4' O1C 1.8678(18) .
Zn4' O2' 1.932(6) 9
Zn4' O6' 1.948(7) 5
Zn4' O7' 1.979(10) 5
Zn4' Zn4 2.0647(13) 5
Zn4' O2 2.459(9) 9
Zn4' Zn3 2.5776(14) 5
Zn4' Zn3' 3.1400(15) 5
O1C Zn4' 1.8678(18) 5
O1C Zn4 1.8786(18) 5
O1C Zn3 1.9967(19) 5
O1C Zn3' 2.018(2) 5
O2C Zn2 1.777(2) 4_665
O2C Zn1 1.9630(11) 5_655
O2C Zn1 1.9630(11) 2_655
O2C Zn1 1.9630(11) 4_665
O2C Zn1 1.9630(11) 6
O2C Zn1 1.9630(11) 3_665
O1 C25 1.335(9) .
O1 O2' 1.529(11) .
O1 Zn4 1.944(8) 10
O1' C25 1.325(9) .
O1' O2 1.442(11) .
O1' Zn3' 1.909(7) 8
O2 C25 1.210(9) .
O2 O2' 1.313(10) .
O2 Zn3 1.936(9) 8
O2 Zn4' 2.459(9) 8
O2' C25 1.202(8) .
O2' Zn4' 1.932(6) 8
O3 C26 1.284(9) .
O3 O3' 1.377(12) .
O3 Zn1 1.866(10) 6
O3' C26 1.234(9) .
O3' O4 1.501(14) .
O3' Zn1 1.883(7) 3_665
O4 C26 1.217(9) .
O4 O4' 1.404(11) .
O4 Zn2 2.061(10) 4_665
O4 Zn1 2.444(9) 3_665
O4' C26 1.249(8) .
O5 O5' 0.907(8) .
O5 C27 1.201(8) .
O5 O6' 1.785(13) .
O5' C27 1.180(10) .
O6 C27 1.306(8) .
O6 O6' 1.818(9) .
O6' C27 1.371(8) .
O6' Zn4' 1.948(7) 5
C1 C6 1.3801 .
C1 C2 1.4040 .
C1 C19 1.558(5) .
C2 C3 1.3593 .
C3 C4 1.3862 .
C3 C7 1.521(5) .
C4 C5 1.3807 .
C5 C6 1.3764 .
C5 C13 1.522(5) .
C7 C12 1.354(13) .
C7 C8 1.377(13) .
C7 C8' 1.381(13) .
C7 C12' 1.420(12) .
C8 C9 1.461(14) .
C8 N8 1.472(12) .
C9 C10 1.378(9) .
C10 C11 1.355(9) .
C10 C11' 1.387(9) .
C10 C9' 1.392(9) .
C10 C26 1.487(7) .
C11 C12 1.407(12) .
C8' C9' 1.436(12) .
C11' C12' 1.417(12) .
C12' N12' 1.478(13) .
C13 C18' 1.332(12) .
C13 C18 1.379(9) .
C13 C14 1.408(9) .
C13 C14' 1.484(12) .
C14 C15 1.429(10) .
C14 N14 1.460(10) .
C15 C16 1.343(8) .
C16 C17' 1.333(10) .
C16 C17 1.417(8) .
C16 C15' 1.423(10) .
C16 C27 1.490(7) .
C17 C18 1.407(10) .
C14' N14' 1.417(12) .
C14' C15' 1.451(12) .
C17' C18' 1.399(13) .
C19 C20' 1.385(10) .
C19 C20 1.386(11) .
C19 C24 1.414(12) .
C19 C24' 1.427(11) .
C20 C21 1.418(11) .
C21 C22 1.336(8) .
C22 C21' 1.343(7) .
C22 C23' 1.416(8) .
C22 C23 1.431(8) .
C22 C25 1.498(7) .
C23 C24 1.454(11) .
C24 N24 1.556(13) .
C20' C21' 1.421(10) .
C23' C24' 1.418(11) .
C24' N24' 1.556(12) .
O7 O7' 0.922(16) 5
O7 C34 1.199(9) .
O7' O7 0.922(16) 5
O7' C34 1.284(8) .
O7' Zn4' 1.979(10) 5
O7' Zn3 2.073(12) 5
C28 C29 1.388(4) .
C28 C29 1.388(4) 3
C29 C28 1.388(4) 2
C29 C30 1.484(8) .
C30 C31 1.388(6) .
C30 C31 1.388(6) 5
C31 C32 1.468(8) .
C31 N31 1.500(12) .
C32 C33 1.335(5) .
C33 C32 1.335(5) 5
C33 C34 1.507(10) .
C34 O7 1.199(9) 5
C34 O7' 1.284(8) 5
O8 C41 1.221(5) .
O8 O8' 1.273(14) .
O8 O8' 1.766(16) 5
O8' C41 1.204(9) .
O8' O8 1.766(16) 5
C35 C36 1.395(4) 3_565
C35 C36 1.395(4) .
C36 C35 1.395(4) 2_665
C36 C37 1.463(8) .
C37 C38' 1.425(10) .
C37 C38 1.445(9) .
C37 C38 1.445(9) 5
C38 C39 1.372(11) .
C38 N38 1.497(12) .
C39 C40 1.382(7) .
C40 C39' 1.371(9) .
C40 C39 1.382(7) 5
C40 C41 1.522(9) .
C41 O8' 1.204(9) 5
C41 O8 1.221(5) 5
C38' C39' 1.422(13) .
C38' N38' 1.468(12) .

loop_
_platon_squeeze_void_nr
_platon_squeeze_void_average_x
_platon_squeeze_void_average_y
_platon_squeeze_void_average_z
_platon_squeeze_void_volume
_platon_squeeze_void_count_electrons
_platon_squeeze_void_content
1 -0.009 -0.005 -0.002 25618 5523 ' '
